data_7034982
loop_
_publ_author_name
'de Krom, Iris'
'Lutz, Martin'
'M\"uller, Christian'

_publ_section_title
;
 2-(2'-Pyridyl)-4,6-diphenylphosphinine versus
 2-(2'-pyridyl)-4,6-diphenylpyridine: synthesis and characterization of
 novel Cr(0), Mo(0) and W(0) carbonyl complexes containing chelating P,N
 and N,N ligands.
;
_journal_issue 22
_journal_name_full 'Dalton transactions (Cambridge, England : 2003)'
_journal_page_first 10304
_journal_page_last 10314
_journal_paper_doi 10.1039/c5dt01261a
_journal_volume 44
_journal_year 2015
_chemical_formula_moiety 'C26 H16 Mo N O4 P'
_chemical_formula_sum 'C26 H16 Mo N O4 P'
_chemical_formula_weight 533.31
_space_group_crystal_system orthorhombic
_space_group_IT_number 33
_space_group_name_Hall 'P 2c -2n'
_space_group_name_H-M_alt 'P n a 21'
_symmetry_space_group_name_Hall 'P 2c -2n'
_symmetry_space_group_name_H-M 'P n a 21'
_atom_sites_solution_hydrogens difmap
_atom_sites_solution_primary heavy
_atom_sites_solution_secondary difmap
_audit_creation_method SHELXL-2014/7
_audit_update_record
;
2015-03-25 deposited with the CCDC.
2015-05-07 downloaded from the CCDC.
;
_cell_angle_alpha 90
_cell_angle_beta 90
_cell_angle_gamma 90
_cell_formula_units_Z 4
_cell_length_a 15.8048(5)
_cell_length_b 18.8955(5)
_cell_length_c 7.3079(2)
_cell_measurement_reflns_used 22962
_cell_measurement_temperature 150(2)
_cell_measurement_theta_max 27.50
_cell_measurement_theta_min 1.68
_cell_volume 2182.43(11)
_computing_cell_refinement Peakref
_computing_data_collection Apex2
_computing_data_reduction 'Eval15, SADABS-2012/1'
_computing_structure_refinement 'SHELXL-2014/7 (Sheldrick, 2014)'
_computing_structure_solution SHELXT
_diffrn_ambient_temperature 150(2)
_diffrn_measured_fraction_theta_full 1.000
_diffrn_measured_fraction_theta_max 1.000
_diffrn_measurement_device_type 'Bruker Kappa ApexII'
_diffrn_measurement_method '\f and \w scans'
_diffrn_radiation_type MoK\a
_diffrn_radiation_wavelength 0.71073
_diffrn_reflns_av_R_equivalents 0.0208
_diffrn_reflns_av_unetI/netI 0.0168
_diffrn_reflns_laue_measured_fraction_full 1.000
_diffrn_reflns_laue_measured_fraction_max 1.000
_diffrn_reflns_limit_h_max 20
_diffrn_reflns_limit_h_min -20
_diffrn_reflns_limit_k_max 24
_diffrn_reflns_limit_k_min -24
_diffrn_reflns_limit_l_max 9
_diffrn_reflns_limit_l_min -9
_diffrn_reflns_number 25398
_diffrn_reflns_point_group_measured_fraction_full 1.000
_diffrn_reflns_point_group_measured_fraction_max 1.000
_diffrn_reflns_theta_full 25.242
_diffrn_reflns_theta_max 27.486
_diffrn_reflns_theta_min 1.680
_diffrn_source 'sealed tube'
_exptl_absorpt_coefficient_mu 0.709
_exptl_absorpt_correction_T_max 0.7456
_exptl_absorpt_correction_T_min 0.6846
_exptl_absorpt_correction_type multi-scan
_exptl_absorpt_process_details SADABS-2012/1
_exptl_crystal_colour orange
_exptl_crystal_density_diffrn 1.623
_exptl_crystal_description block
_exptl_crystal_F_000 1072
_exptl_crystal_size_max 0.33
_exptl_crystal_size_mid 0.32
_exptl_crystal_size_min 0.15
_refine_diff_density_max 0.371
_refine_diff_density_min -0.252
_refine_diff_density_rms 0.044
_refine_ls_abs_structure_details
;
 Refined as an inversion twin.
;
_refine_ls_abs_structure_Flack -0.01(2)
_refine_ls_extinction_method none
_refine_ls_goodness_of_fit_ref 1.069
_refine_ls_hydrogen_treatment constr
_refine_ls_matrix_type full
_refine_ls_number_parameters 299
_refine_ls_number_reflns 5011
_refine_ls_number_restraints 1
_refine_ls_restrained_S_all 1.069
_refine_ls_R_factor_all 0.0184
_refine_ls_R_factor_gt 0.0169
_refine_ls_shift/su_max 0.001
_refine_ls_shift/su_mean 0.000
_refine_ls_structure_factor_coef Fsqd
_refine_ls_weighting_details 'w=1/[\s^2^(Fo^2^)+(0.0261P)^2^+0.1819P] where P=(Fo^2^+2Fc^2^)/3'
_refine_ls_weighting_scheme calc
_refine_ls_wR_factor_gt 0.0439
_refine_ls_wR_factor_ref 0.0444
_reflns_Friedel_coverage 0.854
_reflns_friedel_fraction_full 1.000
_reflns_friedel_fraction_max 1.000
_reflns_number_gt 4776
_reflns_number_total 5011
_reflns_threshold_expression 'I > 2\s(I)'
_cod_data_source_file c5dt01261a2.cif
_cod_data_source_block l0431a
_cod_depositor_comments 'Adding full bibliography for 7034982--7034986.cif.'
_cod_original_cell_volume 2182.45(11)
_cod_database_code 7034982
_shelx_shelxl_version_number 2014/7
_shelx_space_group_comment
;
The symmetry employed for this shelxl refinement is uniquely defined
by the following loop, which should always be used as a source of
symmetry information in preference to the above space-group names.
They are only intended as comments.
;

loop_
_space_group_symop_operation_xyz
'x, y, z'
'-x, -y, z+1/2'
'-x+1/2, y+1/2, z+1/2'
'x+1/2, -y+1/2, z'

loop_
_atom_site_label
_atom_site_type_symbol
_atom_site_fract_x
_atom_site_fract_y
_atom_site_fract_z
_atom_site_U_iso_or_equiv
_atom_site_adp_type
_atom_site_occupancy
_atom_site_site_symmetry_order
_atom_site_calc_flag
_atom_site_refinement_flags_posn
_atom_site_refinement_flags_adp
Mo1 Mo 0.32736(2) 0.18459(2) 0.51511(3) 0.01664(6) Uani 1 1 d . .
P1 P 0.35378(4) 0.31325(3) 0.48148(8) 0.01577(13) Uani 1 1 d . .
O1 O 0.14803(13) 0.18573(10) 0.6949(3) 0.0349(5) Uani 1 1 d . .
O2 O 0.33310(12) 0.02070(9) 0.5753(3) 0.0365(5) Uani 1 1 d . .
O3 O 0.24345(13) 0.14906(13) 0.1285(3) 0.0408(5) Uani 1 1 d . .
O4 O 0.40680(12) 0.18256(10) 0.9148(3) 0.0316(5) Uani 1 1 d . .
N1 N 0.45867(12) 0.19429(9) 0.3808(3) 0.0169(4) Uani 1 1 d . .
C1 C 0.32247(12) 0.39865(11) 0.5375(4) 0.0162(5) Uani 1 1 d . .
C2 C 0.37997(13) 0.45445(10) 0.5284(4) 0.0171(4) Uani 1 1 d . .
H2 H 0.3594 0.4998 0.5622 0.021 Uiso 1 1 calc R U
C3 C 0.46460(14) 0.45060(11) 0.4747(3) 0.0164(5) Uani 1 1 d . .
C4 C 0.50103(14) 0.38673(11) 0.4184(3) 0.0169(4) Uani 1 1 d . .
H4 H 0.5584 0.3875 0.3795 0.020 Uiso 1 1 calc R U
C5 C 0.45861(15) 0.32213(11) 0.4158(3) 0.0160(5) Uani 1 1 d . .
C6 C 0.49977(13) 0.25663(12) 0.3509(3) 0.0168(4) Uani 1 1 d . .
C7 C 0.57691(15) 0.25819(13) 0.2593(4) 0.0231(5) Uani 1 1 d . .
H7 H 0.6039 0.3023 0.2369 0.028 Uiso 1 1 calc R U
C8 C 0.61489(16) 0.19615(14) 0.2003(4) 0.0256(6) Uani 1 1 d . .
H8 H 0.6677 0.1971 0.1384 0.031 Uiso 1 1 calc R U
C9 C 0.57396(17) 0.13300(14) 0.2337(4) 0.0234(5) Uani 1 1 d . .
H9 H 0.5983 0.0893 0.1967 0.028 Uiso 1 1 calc R U
C10 C 0.49666(15) 0.13472(13) 0.3225(3) 0.0217(5) Uani 1 1 d . .
H10 H 0.4686 0.0910 0.3436 0.026 Uiso 1 1 calc R U
C11 C 0.23362(14) 0.41323(12) 0.5922(3) 0.0173(4) Uani 1 1 d . .
C12 C 0.18656(15) 0.36513(13) 0.6967(3) 0.0211(5) Uani 1 1 d . .
H12 H 0.2116 0.3218 0.7340 0.025 Uiso 1 1 calc R U
C13 C 0.10368(16) 0.38018(15) 0.7465(4) 0.0259(6) Uani 1 1 d . .
H13 H 0.0724 0.3470 0.8171 0.031 Uiso 1 1 calc R U
C14 C 0.06631(16) 0.44325(15) 0.6940(4) 0.0283(6) Uani 1 1 d . .
H14 H 0.0097 0.4535 0.7290 0.034 Uiso 1 1 calc R U
C15 C 0.11210(16) 0.49147(14) 0.5896(4) 0.0265(5) Uani 1 1 d . .
H15 H 0.0868 0.5349 0.5536 0.032 Uiso 1 1 calc R U
C16 C 0.19445(14) 0.47642(12) 0.5380(4) 0.0213(5) Uani 1 1 d . .
H16 H 0.2248 0.5093 0.4649 0.026 Uiso 1 1 calc R U
C17 C 0.51752(14) 0.51575(11) 0.4771(3) 0.0165(5) Uani 1 1 d . .
C18 C 0.60285(13) 0.51317(11) 0.5280(4) 0.0192(4) Uani 1 1 d . .
H18 H 0.6276 0.4691 0.5604 0.023 Uiso 1 1 calc R U
C19 C 0.65169(13) 0.57408(12) 0.5317(4) 0.0217(5) Uani 1 1 d . .
H19 H 0.7094 0.5716 0.5675 0.026 Uiso 1 1 calc R U
C20 C 0.61664(15) 0.63863(12) 0.4834(3) 0.0216(5) Uani 1 1 d . .
H20 H 0.6501 0.6804 0.4873 0.026 Uiso 1 1 calc R U
C21 C 0.53223(15) 0.64219(12) 0.4291(3) 0.0209(5) Uani 1 1 d . .
H21 H 0.5083 0.6862 0.3932 0.025 Uiso 1 1 calc R U
C22 C 0.48320(15) 0.58127(12) 0.4276(3) 0.0185(5) Uani 1 1 d . .
H22 H 0.4254 0.5841 0.3923 0.022 Uiso 1 1 calc R U
C23 C 0.21391(17) 0.18532(12) 0.6271(4) 0.0234(5) Uani 1 1 d . .
C24 C 0.33148(14) 0.08063(13) 0.5480(4) 0.0242(6) Uani 1 1 d . .
C25 C 0.27460(16) 0.16528(13) 0.2627(4) 0.0244(5) Uani 1 1 d . .
C26 C 0.37884(16) 0.18701(12) 0.7706(4) 0.0219(5) Uani 1 1 d . .

loop_
_atom_site_aniso_label
_atom_site_aniso_U_11
_atom_site_aniso_U_22
_atom_site_aniso_U_33
_atom_site_aniso_U_23
_atom_site_aniso_U_13
_atom_site_aniso_U_12
Mo1 0.01588(9) 0.01326(8) 0.02080(10) 0.00167(11) 0.00070(9) -0.00144(6)
P1 0.0153(3) 0.0137(2) 0.0183(4) 0.0007(2) 0.0022(2) 0.00005(19)
O1 0.0229(10) 0.0381(12) 0.0438(13) 0.0032(9) 0.0096(9) -0.0070(8)
O2 0.0410(11) 0.0177(9) 0.0507(14) 0.0063(8) 0.0015(9) -0.0005(8)
O3 0.0290(11) 0.0595(14) 0.0340(11) -0.0158(10) -0.0061(9) 0.0079(10)
O4 0.0333(11) 0.0358(12) 0.0255(11) 0.0035(8) -0.0028(8) -0.0001(8)
N1 0.0180(10) 0.0162(9) 0.0165(10) 0.0012(7) -0.0008(8) 0.0002(7)
C1 0.0173(10) 0.0164(9) 0.0149(12) 0.0009(10) 0.0005(9) 0.0023(7)
C2 0.0207(10) 0.0138(8) 0.0169(10) -0.0008(11) -0.0013(11) 0.0028(7)
C3 0.0194(11) 0.0159(10) 0.0139(11) 0.0020(8) -0.0006(8) -0.0006(8)
C4 0.0159(11) 0.0176(11) 0.0171(11) 0.0011(9) 0.0017(9) 0.0000(9)
C5 0.0152(11) 0.0171(11) 0.0157(11) 0.0011(8) -0.0002(9) 0.0003(8)
C6 0.0152(11) 0.0177(11) 0.0174(11) -0.0009(9) -0.0009(9) 0.0005(8)
C7 0.0183(12) 0.0194(12) 0.0316(14) -0.0021(10) 0.0026(10) -0.0015(9)
C8 0.0186(12) 0.0282(13) 0.0300(14) -0.0052(11) 0.0038(11) 0.0042(10)
C9 0.0261(13) 0.0177(12) 0.0264(13) -0.0038(10) 0.0015(11) 0.0077(11)
C10 0.0237(12) 0.0171(11) 0.0242(12) -0.0016(9) -0.0027(10) 0.0019(9)
C11 0.0168(11) 0.0195(11) 0.0156(10) -0.0042(9) -0.0005(9) -0.0002(9)
C12 0.0202(12) 0.0224(12) 0.0208(12) -0.0008(10) 0.0006(9) -0.0014(9)
C13 0.0197(13) 0.0340(15) 0.0239(12) -0.0020(11) 0.0023(10) -0.0070(11)
C14 0.0171(12) 0.0384(16) 0.0294(14) -0.0108(12) 0.0016(10) 0.0027(11)
C15 0.0239(12) 0.0258(13) 0.0297(13) -0.0053(10) -0.0024(11) 0.0086(10)
C16 0.0203(10) 0.0206(10) 0.0231(14) -0.0027(11) -0.0012(11) 0.0007(8)
C17 0.0193(10) 0.0157(10) 0.0144(12) -0.0006(8) 0.0020(8) -0.0006(8)
C18 0.0196(10) 0.0184(9) 0.0195(11) 0.0046(11) 0.0007(11) 0.0012(7)
C19 0.0172(10) 0.0246(10) 0.0233(12) -0.0017(12) -0.0010(12) -0.0022(8)
C20 0.0244(11) 0.0195(10) 0.0209(14) 0.0002(9) 0.0027(10) -0.0078(8)
C21 0.0269(13) 0.0163(11) 0.0197(11) 0.0010(9) 0.0019(10) 0.0009(9)
C22 0.0205(11) 0.0173(11) 0.0179(11) -0.0001(9) -0.0008(9) -0.0002(9)
C23 0.0232(13) 0.0184(12) 0.0285(14) 0.0040(10) -0.0009(11) -0.0044(9)
C24 0.0216(11) 0.0233(11) 0.0277(17) 0.0029(11) 0.0015(10) -0.0022(9)
C25 0.0172(12) 0.0267(13) 0.0293(14) -0.0030(11) 0.0033(10) 0.0024(10)
C26 0.0193(12) 0.0178(12) 0.0285(14) 0.0018(10) 0.0038(10) -0.0010(9)

loop_
_atom_type_symbol
_atom_type_description
_atom_type_scat_dispersion_real
_atom_type_scat_dispersion_imag
_atom_type_scat_source
C C 0.0033 0.0016 'International Tables Vol C Tables 4.2.6.8 and 6.1.1.4'
H H 0.0000 0.0000 'International Tables Vol C Tables 4.2.6.8 and 6.1.1.4'
Mo Mo -1.6832 0.6857 'International Tables Vol C Tables 4.2.6.8 and 6.1.1.4'
N N 0.0061 0.0033 'International Tables Vol C Tables 4.2.6.8 and 6.1.1.4'
O O 0.0106 0.0060 'International Tables Vol C Tables 4.2.6.8 and 6.1.1.4'
P P 0.1023 0.0942 'International Tables Vol C Tables 4.2.6.8 and 6.1.1.4'

loop_
_geom_angle_atom_site_label_1
_geom_angle_atom_site_label_2
_geom_angle_atom_site_label_3
_geom_angle
C23 Mo1 C24 89.23(9)
C23 Mo1 C26 89.01(11)
C24 Mo1 C26 84.15(10)
C23 Mo1 C25 90.28(11)
C24 Mo1 C25 86.91(10)
C26 Mo1 C25 171.04(10)
C23 Mo1 N1 174.97(8)
C24 Mo1 N1 95.79(8)
C26 Mo1 N1 91.66(9)
C25 Mo1 N1 89.83(9)
C23 Mo1 P1 100.81(7)
C24 Mo1 P1 168.35(7)
C26 Mo1 P1 90.09(6)
C25 Mo1 P1 98.82(7)
N1 Mo1 P1 74.21(5)
C5 P1 C1 104.34(10)
C5 P1 Mo1 106.47(7)
C1 P1 Mo1 147.12(8)
C10 N1 C6 117.4(2)
C10 N1 Mo1 118.08(16)
C6 N1 Mo1 124.51(14)
C2 C1 C11 119.27(19)
C2 C1 P1 120.39(16)
C11 C1 P1 120.32(16)
C1 C2 C3 126.79(19)
C1 C2 H2 116.6
C3 C2 H2 116.6
C2 C3 C4 121.5(2)
C2 C3 C17 119.48(19)
C4 C3 C17 119.06(19)
C5 C4 C3 124.2(2)
C5 C4 H4 117.9
C3 C4 H4 117.9
C4 C5 C6 121.8(2)
C4 C5 P1 122.76(17)
C6 C5 P1 115.40(16)
N1 C6 C7 120.9(2)
N1 C6 C5 117.6(2)
C7 C6 C5 121.5(2)
C8 C7 C6 120.8(2)
C8 C7 H7 119.6
C6 C7 H7 119.6
C9 C8 C7 118.3(2)
C9 C8 H8 120.9
C7 C8 H8 120.9
C8 C9 C10 118.5(2)
C8 C9 H9 120.8
C10 C9 H9 120.8
N1 C10 C9 124.2(2)
N1 C10 H10 117.9
C9 C10 H10 117.9
C12 C11 C16 118.2(2)
C12 C11 C1 121.9(2)
C16 C11 C1 119.9(2)
C13 C12 C11 120.7(2)
C13 C12 H12 119.6
C11 C12 H12 119.6
C14 C13 C12 120.4(3)
C14 C13 H13 119.8
C12 C13 H13 119.8
C13 C14 C15 119.6(2)
C13 C14 H14 120.2
C15 C14 H14 120.2
C16 C15 C14 120.2(2)
C16 C15 H15 119.9
C14 C15 H15 119.9
C15 C16 C11 120.9(2)
C15 C16 H16 119.6
C11 C16 H16 119.6
C22 C17 C18 118.23(19)
C22 C17 C3 120.7(2)
C18 C17 C3 121.05(19)
C19 C18 C17 120.86(19)
C19 C18 H18 119.6
C17 C18 H18 119.6
C20 C19 C18 120.2(2)
C20 C19 H19 119.9
C18 C19 H19 119.9
C19 C20 C21 119.9(2)
C19 C20 H20 120.1
C21 C20 H20 120.1
C22 C21 C20 119.8(2)
C22 C21 H21 120.1
C20 C21 H21 120.1
C21 C22 C17 121.0(2)
C21 C22 H22 119.5
C17 C22 H22 119.5
O1 C23 Mo1 179.1(3)
O2 C24 Mo1 176.9(2)
O3 C25 Mo1 174.1(2)
O4 C26 Mo1 174.4(2)

loop_
_geom_bond_atom_site_label_1
_geom_bond_atom_site_label_2
_geom_bond_distance
Mo1 C23 1.971(3)
Mo1 C24 1.980(2)
Mo1 C26 2.037(3)
Mo1 C25 2.057(3)
Mo1 N1 2.303(2)
Mo1 P1 2.4790(5)
P1 C5 1.733(2)
P1 C1 1.737(2)
O1 C23 1.153(3)
O2 C24 1.150(3)
O3 C25 1.139(3)
O4 C26 1.146(3)
N1 C10 1.345(3)
N1 C6 1.363(3)
C1 C2 1.394(3)
C1 C11 1.486(3)
C2 C3 1.396(3)
C2 H2 0.9500
C3 C4 1.399(3)
C3 C17 1.488(3)
C4 C5 1.393(3)
C4 H4 0.9500
C5 C6 1.476(3)
C6 C7 1.391(3)
C7 C8 1.386(3)
C7 H7 0.9500
C8 C9 1.379(4)
C8 H8 0.9500
C9 C10 1.384(4)
C9 H9 0.9500
C10 H10 0.9500
C11 C12 1.401(3)
C11 C16 1.402(3)
C12 C13 1.389(3)
C12 H12 0.9500
C13 C14 1.384(4)
C13 H13 0.9500
C14 C15 1.392(4)
C14 H14 0.9500
C15 C16 1.385(3)
C15 H15 0.9500
C16 H16 0.9500
C17 C22 1.399(3)
C17 C18 1.400(3)
C18 C19 1.386(3)
C18 H18 0.9500
C19 C20 1.385(3)
C19 H19 0.9500
C20 C21 1.393(3)
C20 H20 0.9500
C21 C22 1.388(3)
C21 H21 0.9500
C22 H22 0.9500

loop_
_geom_torsion_atom_site_label_1
_geom_torsion_atom_site_label_2
_geom_torsion_atom_site_label_3
_geom_torsion_atom_site_label_4
_geom_torsion
C5 P1 C1 C2 -1.9(3)
Mo1 P1 C1 C2 157.22(15)
C5 P1 C1 C11 176.87(19)
Mo1 P1 C1 C11 -24.0(3)
C11 C1 C2 C3 -178.0(2)
P1 C1 C2 C3 0.9(4)
C1 C2 C3 C4 1.3(4)
C1 C2 C3 C17 -178.7(2)
C2 C3 C4 C5 -2.0(4)
C17 C3 C4 C5 178.0(2)
C3 C4 C5 C6 178.6(2)
C3 C4 C5 P1 0.5(3)
C1 P1 C5 C4 1.4(2)
Mo1 P1 C5 C4 -167.02(18)
C1 P1 C5 C6 -176.85(18)
Mo1 P1 C5 C6 14.77(19)
C10 N1 C6 C7 1.6(3)
Mo1 N1 C6 C7 -176.26(17)
C10 N1 C6 C5 -179.6(2)
Mo1 N1 C6 C5 2.5(3)
C4 C5 C6 N1 169.5(2)
P1 C5 C6 N1 -12.2(3)
C4 C5 C6 C7 -11.7(4)
P1 C5 C6 C7 166.53(19)
N1 C6 C7 C8 -1.7(4)
C5 C6 C7 C8 179.6(2)
C6 C7 C8 C9 0.4(4)
C7 C8 C9 C10 0.8(4)
C6 N1 C10 C9 -0.4(4)
Mo1 N1 C10 C9 177.6(2)
C8 C9 C10 N1 -0.8(4)
C2 C1 C11 C12 -144.7(3)
P1 C1 C11 C12 36.4(3)
C2 C1 C11 C16 35.7(3)
P1 C1 C11 C16 -143.1(2)
C16 C11 C12 C13 -0.6(3)
C1 C11 C12 C13 179.8(2)
C11 C12 C13 C14 -0.2(4)
C12 C13 C14 C15 0.5(4)
C13 C14 C15 C16 0.2(4)
C14 C15 C16 C11 -1.1(4)
C12 C11 C16 C15 1.3(4)
C1 C11 C16 C15 -179.1(2)
C2 C3 C17 C22 -37.2(3)
C4 C3 C17 C22 142.8(2)
C2 C3 C17 C18 143.1(2)
C4 C3 C17 C18 -36.9(3)
C22 C17 C18 C19 0.9(4)
C3 C17 C18 C19 -179.4(2)
C17 C18 C19 C20 -0.5(4)
C18 C19 C20 C21 -0.6(4)
C19 C20 C21 C22 1.4(3)
C20 C21 C22 C17 -1.0(3)
C18 C17 C22 C21 -0.1(3)
C3 C17 C22 C21 -179.9(2)
